data_4308717
loop_
_publ_author_name
'Raffaello Romeo'
'Salvatore Carnabuci'
'Maria Rosaria Plutino'
'Andrea Romeo'
'Silvia Rizzato'
'Alberto Albinati'

_publ_contact_author_address
;
Dipartimento di Chimica Inorganica,
Universita di Messina,
Salita Sperone 31, Vill. S. Agata,
I-98166 Messina
;
_publ_contact_author_email raf.romeo@chem.unime.it
_publ_contact_author_name ' Raffaello Romeo'
_publ_section_title
;
Structural Properties and Dissociative Fluxional Motion of
2,9-Dimethyl-1,10-Phenanthroline in Platinum(II) Complexes
;
_journal_name_full 'Inorganic Chemistry'
_journal_page_first 1248
_journal_page_last 1262
_journal_paper_doi 10.1021/ic0485920
_journal_volume 44
_journal_year 2005
_chemical_formula_sum 'C56 H48 B F24 N2 P Pt'
_chemical_formula_weight 1441.83
_chemical_name_common '[Pt(Me)(dmphen)(PCy3)](TFPB)'
_chemical_name_systematic
;
?
;
_space_group_IT_number 41
_symmetry_cell_setting orthorhombic
_symmetry_space_group_name_Hall 'A 2 -2ab'
_symmetry_space_group_name_H-M 'A b a 2'
_atom_sites_solution_hydrogens geom
_atom_sites_solution_primary direct
_audit_creation_method SHELXL-97
_cell_angle_alpha 90.000(2)
_cell_angle_beta 90.000(2)
_cell_angle_gamma 90.000(2)
_cell_formula_units_Z 8
_cell_length_a 39.5675(16)
_cell_length_b 17.7672(18)
_cell_length_c 19.237(4)
_cell_measurement_reflns_used 979
_cell_measurement_temperature 293(2)
_cell_measurement_theta_max 19.87
_cell_measurement_theta_min 2.2
_cell_volume 13524(3)
_computing_cell_refinement 'Bruker SMART'
_computing_data_collection 'Bruker SMART'
_computing_data_reduction 'SAINT and SADABS'
_computing_molecular_graphics 'ORTEP for Windows 1.074(Farrugia 1997)'
_computing_publication_material 'WinGX 1.64.05 (L.J. Farruggia, 1999)'
_computing_structure_refinement 'SHELXL-97 (Sheldrick, 1997)'
_computing_structure_solution 'SHELXS-97 (Sheldrick,1990)'
_diffrn_ambient_temperature 293(2)
_diffrn_measured_fraction_theta_full 0.999
_diffrn_measured_fraction_theta_max 0.999
_diffrn_measurement_device_type 'CCD area detector'
_diffrn_measurement_method 'phi and omega scans'
_diffrn_radiation_monochromator graphite
_diffrn_radiation_source 'fine-focus sealed tube'
_diffrn_radiation_type MoK\a
_diffrn_radiation_wavelength 0.71069
_diffrn_reflns_av_R_equivalents 0.0701
_diffrn_reflns_av_sigmaI/netI 0.0612
_diffrn_reflns_limit_h_max 48
_diffrn_reflns_limit_h_min -48
_diffrn_reflns_limit_k_max 21
_diffrn_reflns_limit_k_min -21
_diffrn_reflns_limit_l_max 23
_diffrn_reflns_limit_l_min -23
_diffrn_reflns_number 60775
_diffrn_reflns_theta_full 26.01
_diffrn_reflns_theta_max 26.01
_diffrn_reflns_theta_min 1.64
_diffrn_standards_decay_% 0
_exptl_absorpt_coefficient_mu 2.205
_exptl_absorpt_correction_T_max 1.0000
_exptl_absorpt_correction_T_min 0.8464
_exptl_absorpt_correction_type multi-scan
_exptl_crystal_colour yellow
_exptl_crystal_density_diffrn 1.531
_exptl_crystal_density_meas ?
_exptl_crystal_density_method .
_exptl_crystal_description prismatic
_exptl_crystal_F_000 6200
_exptl_crystal_size_max 0.5
_exptl_crystal_size_mid 0.5
_exptl_crystal_size_min 0.4
_refine_diff_density_max 1.078
_refine_diff_density_min -0.976
_refine_diff_density_rms 0.090
_refine_ls_abs_structure_details 'Flack H D (1983), Acta Cryst. A39, 876-881'
_refine_ls_abs_structure_Flack 0.032(8)
_refine_ls_extinction_coef no
_refine_ls_extinction_method none
_refine_ls_goodness_of_fit_ref 0.994
_refine_ls_hydrogen_treatment mixed
_refine_ls_matrix_type full
_refine_ls_number_parameters 903
_refine_ls_number_reflns 13272
_refine_ls_number_restraints 19
_refine_ls_restrained_S_all 0.994
_refine_ls_R_factor_all 0.0805
_refine_ls_R_factor_gt 0.0465
_refine_ls_shift/su_max 0.244
_refine_ls_shift/su_mean 0.069
_refine_ls_structure_factor_coef Fsqd
_refine_ls_weighting_details 'calc w==1/[\s^2^(Fo^2^)+(0.0556P)^2^+52.0381P] where P==(Fo^2^+2Fc^2^)/3'
_refine_ls_weighting_scheme calc
_refine_ls_wR_factor_gt 0.1048
_refine_ls_wR_factor_ref 0.1212
_reflns_number_gt 9591
_reflns_number_total 13272
_reflns_threshold_expression >2sigma(I)
_cod_data_source_file ic0485920si20041221_104825_4.cif
_cod_data_source_block rom17
_cod_depositor_comments
;
The following automatic conversions were performed:

'_symmetry_cell_setting' tag value 'Orthorombic' was replaced with
'orthorhombic' value.

Automatic conversion script
Id: cif_fix_values 1646 2011-03-28 12:23:43Z adriana 
;
_cod_database_code 4308717

loop_
_symmetry_equiv_pos_as_xyz
'x, y, z'
'-x, -y, z'
'-x+1/2, y+1/2, z'
'x+1/2, -y+1/2, z'
'x, y+1/2, z+1/2'
'-x, -y+1/2, z+1/2'
'-x+1/2, y+1, z+1/2'
'x+1/2, -y+1, z+1/2'

loop_
_atom_site_label
_atom_site_type_symbol
_atom_site_fract_x
_atom_site_fract_y
_atom_site_fract_z
_atom_site_U_iso_or_equiv
_atom_site_adp_type
_atom_site_occupancy
_atom_site_symmetry_multiplicity
_atom_site_calc_flag
_atom_site_refinement_flags
_atom_site_disorder_assembly
_atom_site_disorder_group
Pt1 Pt 0.626387(6) 0.194621(13) 0.06601(4) 0.04120(8) Uani 1 1 d . . .
P1 P 0.59423(5) 0.25186(14) 0.14644(12) 0.0355(5) Uani 1 1 d . . .
C1L C 0.5926(3) 0.2285(6) -0.0053(6) 0.063(3) Uani 1 1 d . . .
H1L1 H 0.6042 0.2525 -0.0431 0.095 Uiso 1 1 calc R . .
H1L2 H 0.5772 0.2635 0.0155 0.095 Uiso 1 1 calc R . .
H1L3 H 0.5804 0.1857 -0.0224 0.095 Uiso 1 1 calc R . .
N2 N 0.6691(2) 0.1519(4) 0.1280(4) 0.051(2) Uani 1 1 d . . .
N1 N 0.66609(19) 0.1781(4) -0.0095(4) 0.051(2) Uani 1 1 d . . .
C9 C 0.6721(2) 0.1156(5) 0.1870(5) 0.054(2) Uani 1 1 d . . .
C8 C 0.7029(3) 0.1167(6) 0.2237(5) 0.074(3) Uani 1 1 d . . .
H8 H 0.7052 0.0906 0.2653 0.096 Uiso 1 1 calc R . .
C7 C 0.7296(3) 0.1572(7) 0.1968(6) 0.076(3) Uani 1 1 d . . .
H7 H 0.7488 0.1647 0.2238 0.099 Uiso 1 1 calc R . .
C6' C 0.7282(3) 0.1860(6) 0.1321(6) 0.063(3) Uani 1 1 d . . .
C6 C 0.7566(3) 0.2199(7) 0.0922(8) 0.071(4) Uani 1 1 d . . .
H6 H 0.7769 0.2294 0.1153 0.092 Uiso 1 1 calc R . .
C5 C 0.7544(3) 0.2373(8) 0.0254(8) 0.073(3) Uani 1 1 d . . .
H5 H 0.7726 0.2599 0.0029 0.095 Uiso 1 1 calc R . .
C4' C 0.7246(3) 0.2213(6) -0.0115(7) 0.065(3) Uani 1 1 d . . .
C4 C 0.7222(3) 0.2259(8) -0.0850(7) 0.088(4) Uani 1 1 d . . .
H4 H 0.7402 0.2449 -0.1107 0.115 Uiso 1 1 calc R . .
C3 C 0.6942(3) 0.2030(7) -0.1175(6) 0.083(3) Uani 1 1 d . . .
H3 H 0.6931 0.2053 -0.1657 0.108 Uiso 1 1 calc R . .
C2 C 0.6662(3) 0.1754(6) -0.0799(5) 0.063(3) Uani 1 1 d . . .
C10 C 0.6976(3) 0.1805(6) 0.0957(6) 0.051(3) Uani 1 1 d . . .
C10' C 0.6959(3) 0.1966(5) 0.0240(6) 0.050(3) Uani 1 1 d . . .
CMEB C 0.6432(3) 0.0673(5) 0.2125(6) 0.074(3) Uani 1 1 d . . .
H11A H 0.6236 0.0982 0.2195 0.112 Uiso 1 1 calc R . .
H11B H 0.6494 0.0439 0.2557 0.112 Uiso 1 1 calc R . .
H11C H 0.6382 0.0292 0.1786 0.112 Uiso 1 1 calc R . .
CMEA C 0.6374(3) 0.1431(7) -0.1168(5) 0.079(3) Uani 1 1 d . . .
H12A H 0.6237 0.1828 -0.1355 0.118 Uiso 1 1 calc R . .
H12B H 0.6242 0.1134 -0.0852 0.118 Uiso 1 1 calc R . .
H12C H 0.6454 0.1118 -0.1541 0.118 Uiso 1 1 calc R . .
C111 C 0.61775(17) 0.2592(4) 0.2287(4) 0.0362(17) Uani 1 1 d . . .
C112 C 0.5983(2) 0.2804(6) 0.2958(4) 0.057(2) Uani 1 1 d . . .
H11D H 0.5897 0.3314 0.2919 0.074 Uiso 1 1 calc R . .
H11E H 0.5791 0.2469 0.3015 0.074 Uiso 1 1 calc R . .
C113 C 0.6212(2) 0.2745(7) 0.3585(5) 0.066(3) Uani 1 1 d . . .
H11F H 0.6284 0.2227 0.3639 0.086 Uiso 1 1 calc R . .
H11G H 0.6086 0.2885 0.3998 0.086 Uiso 1 1 calc R . .
C114 C 0.6520(3) 0.3249(6) 0.3521(5) 0.068(3) Uani 1 1 d . . .
H11H H 0.6450 0.3772 0.3518 0.089 Uiso 1 1 calc R . .
H11I H 0.6667 0.3174 0.3920 0.089 Uiso 1 1 calc R . .
C115 C 0.6714(2) 0.3074(6) 0.2856(5) 0.064(2) Uani 1 1 d . . .
H11J H 0.6898 0.3432 0.2804 0.084 Uiso 1 1 calc R . .
H11K H 0.6812 0.2575 0.2891 0.084 Uiso 1 1 calc R . .
C116 C 0.6492(2) 0.3109(5) 0.2225(4) 0.052(2) Uani 1 1 d . . .
H11L H 0.6622 0.2961 0.1820 0.068 Uiso 1 1 calc R . .
H11M H 0.6418 0.3624 0.2155 0.068 Uiso 1 1 calc R . .
C121 C 0.55290(19) 0.2104(4) 0.1708(5) 0.048(2) Uani 1 1 d . . .
C122 C 0.5269(2) 0.2105(5) 0.1136(5) 0.059(2) Uani 1 1 d . . .
H12D H 0.5348 0.1795 0.0754 0.077 Uiso 1 1 calc R . .
H12E H 0.5239 0.2613 0.0965 0.077 Uiso 1 1 calc R . .
C123 C 0.4929(2) 0.1798(5) 0.1403(5) 0.059(2) Uani 1 1 d . . .
H12F H 0.4839 0.2139 0.1751 0.077 Uiso 1 1 calc R . .
H12G H 0.4769 0.1779 0.1021 0.077 Uiso 1 1 calc R . .
C124 C 0.4963(2) 0.1023(6) 0.1715(6) 0.069(3) Uani 1 1 d . . .
H12H H 0.4748 0.0864 0.1904 0.090 Uiso 1 1 calc R . .
H12I H 0.5029 0.0668 0.1357 0.090 Uiso 1 1 calc R . .
C125 C 0.5221(2) 0.1030(6) 0.2274(6) 0.073(3) Uani 1 1 d . . .
H12J H 0.5243 0.0528 0.2466 0.095 Uiso 1 1 calc R . .
H12K H 0.5147 0.1363 0.2644 0.095 Uiso 1 1 calc R . .
C126 C 0.5568(2) 0.1295(5) 0.2006(5) 0.057(2) Uani 1 1 d . . .
H12L H 0.5648 0.0957 0.1646 0.074 Uiso 1 1 calc R . .
H12M H 0.5731 0.1294 0.2382 0.074 Uiso 1 1 calc R . .
C131 C 0.5812(2) 0.3474(4) 0.1178(4) 0.0429(18) Uani 1 1 d . . .
C132 C 0.60815(17) 0.3953(5) 0.0838(4) 0.053(3) Uani 1 1 d . . .
H13A H 0.6242 0.4115 0.1189 0.069 Uiso 1 1 calc R . .
H13B H 0.6203 0.3652 0.0499 0.069 Uiso 1 1 calc R . .
C133 C 0.5935(3) 0.4638(6) 0.0481(5) 0.079(4) Uani 1 1 d . . .
H13C H 0.5787 0.4483 0.0106 0.103 Uiso 1 1 calc R . .
H13D H 0.6116 0.4941 0.0286 0.103 Uiso 1 1 calc R . .
C134 C 0.5736(4) 0.5100(6) 0.1015(7) 0.099(4) Uani 1 1 d . . .
H13E H 0.5892 0.5299 0.1359 0.128 Uiso 1 1 calc R . .
H13F H 0.5630 0.5523 0.0782 0.128 Uiso 1 1 calc R . .
C135 C 0.5467(3) 0.4640(5) 0.1378(6) 0.073(3) Uani 1 1 d . . .
H13G H 0.5301 0.4468 0.1043 0.095 Uiso 1 1 calc R . .
H13H H 0.5353 0.4947 0.1722 0.095 Uiso 1 1 calc R . .
C136 C 0.5637(3) 0.3953(5) 0.1735(5) 0.064(3) Uani 1 1 d . . .
H13I H 0.5801 0.4124 0.2074 0.084 Uiso 1 1 calc R . .
H13J H 0.5468 0.3655 0.1975 0.084 Uiso 1 1 calc R . .
B1 B 0.6244(2) 0.2739(5) 0.6164(5) 0.0395(18) Uani 1 1 d . . .
C1B C 0.6434(2) 0.1934(5) 0.6015(5) 0.037(2) Uani 1 1 d . . .
C2B C 0.65356(17) 0.1445(4) 0.6526(4) 0.0385(17) Uani 1 1 d . . .
H2B H 0.6475 0.1554 0.6982 0.058 Uiso 1 1 calc R . .
C3B C 0.6723(2) 0.0799(5) 0.6406(5) 0.046(2) Uani 1 1 d . . .
C4B C 0.68042(19) 0.0603(4) 0.5742(6) 0.053(2) Uani 1 1 d . . .
H4B H 0.6926 0.0167 0.5653 0.080 Uiso 1 1 calc R . .
C5B C 0.6702(2) 0.1066(6) 0.5199(5) 0.053(2) Uani 1 1 d . . .
C6B C 0.6519(2) 0.1723(5) 0.5343(5) 0.045(2) Uani 1 1 d . . .
H6B H 0.6453 0.2029 0.4975 0.067 Uiso 1 1 calc R . .
C7B C 0.65650(18) 0.3331(4) 0.6218(4) 0.0366(17) Uani 1 1 d . . .
C8B C 0.67426(19) 0.3407(5) 0.6839(5) 0.048(2) Uani 1 1 d . . .
H8B H 0.6666 0.3144 0.7227 0.071 Uiso 1 1 calc R . .
C9B C 0.7032(2) 0.3861(5) 0.6908(5) 0.050(2) Uani 1 1 d . . .
C10B C 0.7142(2) 0.4271(6) 0.6358(6) 0.060(3) Uani 1 1 d . . .
H10B H 0.7324 0.4598 0.6406 0.091 Uiso 1 1 calc R . .
C11B C 0.69791(19) 0.4198(4) 0.5723(8) 0.058(2) Uani 1 1 d . . .
C12B C 0.66946(15) 0.3740(4) 0.5654(7) 0.0460(15) Uani 1 1 d . . .
H12N H 0.6588 0.3706 0.5224 0.069 Uiso 1 1 calc R . .
C13B C 0.60273(18) 0.2740(4) 0.6891(4) 0.0355(16) Uani 1 1 d . . .
C14B C 0.59920(18) 0.3381(4) 0.7302(4) 0.0415(18) Uani 1 1 d . . .
H14B H 0.6105 0.3817 0.7170 0.062 Uiso 1 1 calc R . .
C15B C 0.57961(19) 0.3397(5) 0.7899(4) 0.049(2) Uani 1 1 d . . .
C16B C 0.56214(19) 0.2763(5) 0.8112(4) 0.048(2) Uani 1 1 d . . .
H16B H 0.5496 0.2766 0.8521 0.072 Uiso 1 1 calc R . .
C17B C 0.5637(2) 0.2132(5) 0.7706(5) 0.048(2) Uani 1 1 d . . .
C18B C 0.58394(19) 0.2113(4) 0.7111(4) 0.0427(19) Uani 1 1 d . . .
H18B H 0.5850 0.1671 0.6852 0.064 Uiso 1 1 calc R . .
C19B C 0.59724(17) 0.2942(4) 0.5577(6) 0.041(2) Uani 1 1 d . . .
C20B C 0.58993(19) 0.3686(5) 0.5367(4) 0.049(2) Uani 1 1 d . . .
H20B H 0.6026 0.4076 0.5555 0.074 Uiso 1 1 calc R . .
C21B C 0.5648(2) 0.3860(5) 0.4894(5) 0.056(2) Uani 1 1 d . A .
C22B C 0.5450(2) 0.3302(6) 0.4581(5) 0.068(3) Uani 1 1 d . . .
H22B H 0.5288 0.3413 0.4246 0.102 Uiso 1 1 calc R . .
C23B C 0.5513(2) 0.2557(5) 0.4808(5) 0.051(2) Uani 1 1 d . B .
C24B C 0.57629(18) 0.2401(5) 0.5266(4) 0.0457(19) Uani 1 1 d . . .
H24B H 0.5798 0.1899 0.5382 0.069 Uiso 1 1 calc R . .
C1F C 0.6805(3) 0.0296(5) 0.7003(6) 0.060(3) Uani 1 1 d . . .
C2F C 0.6786(4) 0.0855(9) 0.4467(6) 0.088(4) Uani 1 1 d . . .
C3F C 0.7195(3) 0.3915(7) 0.7588(6) 0.072(3) Uani 1 1 d . . .
C4F C 0.7095(3) 0.4609(6) 0.5103(7) 0.085(4) Uani 1 1 d D . .
C5F C 0.5790(3) 0.4102(6) 0.8338(6) 0.075(3) Uani 1 1 d . . .
C6F C 0.5442(3) 0.1434(6) 0.7895(6) 0.071(3) Uani 1 1 d . . .
C7F C 0.5599(4) 0.4654(10) 0.4667(10) 0.103(5) Uani 1 1 d . . .
C8F C 0.5306(3) 0.1950(8) 0.4504(7) 0.081(3) Uani 1 1 d . . .
F19A F 0.5464(12) 0.5050(12) 0.5191(13) 0.166(18) Uani 0.65(7) 1 d PD A 1
F20A F 0.5388(9) 0.4702(18) 0.4133(14) 0.161(15) Uani 0.65(7) 1 d PD A 1
F21A F 0.5883(5) 0.4977(17) 0.449(3) 0.20(3) Uani 0.65(7) 1 d PD A 1
F19B F 0.5311(9) 0.488(3) 0.458(6) 0.28(6) Uani 0.35(7) 1 d PD A 2
F20B F 0.575(2) 0.479(3) 0.410(2) 0.17(3) Uani 0.35(7) 1 d PD A 2
F21B F 0.5729(19) 0.5149(19) 0.507(3) 0.14(3) Uani 0.35(7) 1 d PD A 2
F22A F 0.5490(7) 0.145(2) 0.414(2) 0.156(14) Uani 0.60(5) 1 d PD B 2
F23A F 0.5067(10) 0.2117(13) 0.411(2) 0.19(2) Uani 0.60(5) 1 d PD B 2
F24A F 0.5178(8) 0.1502(15) 0.4988(10) 0.105(8) Uani 0.60(5) 1 d PD B 2
F23B F 0.4997(10) 0.197(4) 0.471(3) 0.16(3) Uani 0.40(5) 1 d PD B 3
F22B F 0.5257(13) 0.202(3) 0.3837(14) 0.14(2) Uani 0.40(5) 1 d PD B 3
F24B F 0.5407(19) 0.134(2) 0.460(4) 0.18(3) Uani 0.40(5) 1 d PD B 3
F1 F 0.69584(17) -0.0337(4) 0.6791(3) 0.091(2) Uani 1 1 d . . .
F2 F 0.70223(19) 0.0635(4) 0.7435(4) 0.105(3) Uani 1 1 d . . .
F3 F 0.65538(16) 0.0085(3) 0.7366(3) 0.0825(18) Uani 1 1 d . . .
F4 F 0.6927(3) 0.1424(7) 0.4116(4) 0.173(5) Uani 1 1 d . . .
F5 F 0.6525(3) 0.0753(6) 0.4083(4) 0.150(4) Uani 1 1 d . . .
F6 F 0.6983(4) 0.0320(8) 0.4387(4) 0.234(9) Uani 1 1 d . . .
F7 F 0.7404(2) 0.4468(5) 0.7662(5) 0.144(4) Uani 1 1 d . . .
F8 F 0.7377(2) 0.3322(5) 0.7733(5) 0.142(4) Uani 1 1 d . . .
F9 F 0.6996(2) 0.3945(7) 0.8126(4) 0.142(4) Uani 1 1 d . . .
F10 F 0.7290(2) 0.5179(5) 0.5237(4) 0.164(4) Uani 1 1 d D . .
F11 F 0.6864(2) 0.4928(6) 0.4728(5) 0.176(5) Uani 1 1 d D . .
F12 F 0.7256(3) 0.4215(5) 0.4665(5) 0.210(8) Uani 1 1 d D . .
F13 F 0.5812(3) 0.4712(4) 0.7963(4) 0.137(3) Uani 1 1 d . . .
F14 F 0.6044(3) 0.4141(5) 0.8752(5) 0.150(4) Uani 1 1 d . . .
F15 F 0.5529(2) 0.4151(5) 0.8723(5) 0.171(5) Uani 1 1 d . . .
F16 F 0.5193(2) 0.1312(5) 0.7510(7) 0.184(6) Uani 1 1 d . . .
F17 F 0.5343(3) 0.1439(5) 0.8561(4) 0.157(4) Uani 1 1 d . . .
F18 F 0.5619(2) 0.0816(4) 0.7859(4) 0.117(3) Uani 1 1 d . . .

loop_
_atom_site_aniso_label
_atom_site_aniso_U_11
_atom_site_aniso_U_22
_atom_site_aniso_U_33
_atom_site_aniso_U_23
_atom_site_aniso_U_13
_atom_site_aniso_U_12
Pt1 0.03835(13) 0.04295(13) 0.04229(13) -0.0020(3) -0.0013(3) 0.00362(12)
P1 0.0315(10) 0.0386(11) 0.0364(11) -0.0001(9) 0.0004(9) 0.0014(9)
C1L 0.069(7) 0.054(7) 0.066(7) -0.012(5) 0.014(5) 0.004(5)
N2 0.048(4) 0.053(5) 0.051(5) -0.005(4) -0.017(4) 0.023(4)
N1 0.042(4) 0.057(5) 0.055(5) -0.013(4) -0.001(4) 0.004(3)
C9 0.045(5) 0.060(6) 0.058(6) 0.001(5) -0.003(4) 0.024(4)
C8 0.086(8) 0.078(7) 0.058(6) -0.001(5) -0.023(6) 0.038(6)
C7 0.068(7) 0.080(8) 0.079(8) -0.009(6) -0.026(6) 0.035(6)
C6' 0.049(6) 0.059(7) 0.080(8) -0.015(6) -0.016(5) 0.015(5)
C6 0.034(5) 0.078(8) 0.100(9) -0.021(6) -0.004(5) 0.001(5)
C5 0.039(6) 0.086(8) 0.094(10) 0.016(7) 0.003(6) 0.003(6)
C4' 0.049(6) 0.054(6) 0.091(9) 0.000(6) 0.013(6) -0.003(5)
C4 0.068(7) 0.114(9) 0.083(9) 0.014(7) 0.036(7) 0.003(7)
C3 0.070(7) 0.114(10) 0.064(7) 0.010(7) 0.012(6) 0.005(7)
C2 0.067(6) 0.072(7) 0.051(6) 0.003(5) 0.011(5) 0.016(5)
C10 0.046(6) 0.044(5) 0.063(6) -0.002(4) 0.002(5) 0.010(4)
C10' 0.037(5) 0.048(6) 0.067(7) -0.002(5) 0.004(5) 0.007(4)
CMEB 0.090(8) 0.051(6) 0.083(8) 0.006(5) -0.003(6) 0.017(5)
CMEA 0.064(6) 0.124(10) 0.047(6) -0.019(6) -0.003(5) 0.006(7)
C111 0.030(4) 0.048(4) 0.030(4) -0.003(3) 0.002(3) 0.000(3)
C112 0.043(5) 0.081(6) 0.048(5) -0.003(5) 0.003(4) -0.003(4)
C113 0.059(6) 0.089(7) 0.051(5) -0.002(5) 0.001(5) 0.008(5)
C114 0.066(6) 0.083(7) 0.056(6) -0.019(5) -0.014(5) 0.001(5)
C115 0.044(5) 0.082(7) 0.067(6) 0.007(5) -0.006(4) -0.003(5)
C116 0.045(5) 0.062(5) 0.050(5) 0.001(4) 0.000(4) -0.018(4)
C121 0.034(4) 0.049(5) 0.060(5) 0.003(4) -0.006(4) -0.010(3)
C122 0.048(5) 0.068(6) 0.062(6) 0.010(5) -0.002(4) -0.009(4)
C123 0.039(5) 0.067(6) 0.073(6) 0.011(5) -0.013(4) -0.004(4)
C124 0.048(5) 0.071(7) 0.089(8) -0.002(6) 0.002(5) -0.020(5)
C125 0.060(6) 0.063(6) 0.095(8) 0.028(6) 0.002(6) -0.018(5)
C126 0.047(5) 0.057(5) 0.066(6) 0.018(5) -0.008(4) -0.005(4)
C131 0.044(4) 0.038(4) 0.047(5) 0.001(4) -0.004(4) 0.005(3)
C132 0.025(3) 0.068(5) 0.065(8) 0.017(4) 0.012(4) -0.018(3)
C133 0.109(8) 0.052(6) 0.076(9) 0.025(5) -0.013(6) -0.014(6)
C134 0.129(11) 0.050(7) 0.116(10) 0.017(7) -0.036(9) 0.014(7)
C135 0.068(6) 0.050(6) 0.101(8) -0.020(6) -0.006(6) 0.016(5)
C136 0.069(6) 0.046(5) 0.078(7) -0.002(5) -0.009(5) 0.013(5)
B1 0.035(4) 0.042(4) 0.042(5) 0.004(4) 0.005(4) 0.001(4)
C1B 0.027(4) 0.041(5) 0.043(5) -0.004(4) -0.001(4) -0.003(4)
C2B 0.035(4) 0.038(4) 0.043(4) -0.004(4) 0.003(3) 0.001(3)
C3B 0.038(4) 0.056(5) 0.043(5) 0.011(4) 0.003(4) -0.001(4)
C4B 0.059(4) 0.048(4) 0.053(6) 0.000(5) -0.001(6) 0.013(3)
C5B 0.052(5) 0.070(6) 0.037(5) -0.007(4) 0.004(4) 0.009(5)
C6B 0.038(5) 0.046(5) 0.051(5) 0.000(4) 0.000(4) 0.004(4)
C7B 0.032(4) 0.032(4) 0.046(4) -0.004(3) 0.003(3) 0.006(3)
C8B 0.038(4) 0.046(5) 0.059(5) 0.007(4) 0.005(4) -0.002(4)
C9B 0.036(4) 0.041(5) 0.074(6) -0.007(4) -0.010(4) 0.000(4)
C10B 0.033(5) 0.061(6) 0.087(8) -0.008(6) -0.001(5) -0.012(4)
C11B 0.048(4) 0.048(4) 0.078(7) 0.014(6) 0.028(7) -0.006(3)
C12B 0.040(3) 0.049(4) 0.049(4) 0.006(6) 0.005(7) -0.002(3)
C13B 0.033(4) 0.044(4) 0.029(4) 0.002(3) -0.001(3) -0.003(3)
C14B 0.039(4) 0.041(4) 0.044(4) 0.001(4) 0.013(4) 0.000(3)
C15B 0.039(4) 0.056(5) 0.050(5) -0.006(4) 0.002(4) 0.004(4)
C16B 0.039(4) 0.068(6) 0.037(4) 0.000(4) 0.006(4) -0.006(4)
C17B 0.035(4) 0.051(5) 0.057(5) 0.007(4) 0.006(4) -0.009(4)
C18B 0.040(4) 0.043(5) 0.045(5) 0.005(3) 0.001(4) -0.003(3)
C19B 0.041(3) 0.039(4) 0.044(6) 0.004(4) 0.002(5) -0.002(3)
C20B 0.038(4) 0.047(5) 0.063(5) 0.011(4) 0.000(4) 0.007(4)
C21B 0.045(5) 0.053(5) 0.069(6) 0.031(5) -0.001(4) -0.001(4)
C22B 0.052(5) 0.096(8) 0.056(6) 0.019(5) -0.008(5) 0.012(5)
C23B 0.034(4) 0.072(6) 0.048(5) 0.007(4) -0.011(4) -0.001(4)
C24B 0.027(4) 0.058(5) 0.052(5) -0.006(4) -0.002(4) -0.004(3)
C1F 0.058(6) 0.034(5) 0.088(8) 0.022(5) -0.008(6) 0.010(5)
C2F 0.099(9) 0.126(12) 0.038(6) -0.009(7) -0.008(7) 0.038(9)
C3F 0.047(5) 0.084(8) 0.085(8) 0.010(6) -0.001(6) -0.021(5)
C4F 0.083(9) 0.071(8) 0.101(10) 0.024(8) 0.022(7) -0.024(7)
C5F 0.079(8) 0.065(7) 0.081(8) -0.027(6) 0.017(6) -0.001(6)
C6F 0.056(6) 0.072(7) 0.084(8) 0.018(6) 0.022(6) -0.004(5)
C7F 0.078(10) 0.104(13) 0.127(14) 0.063(11) -0.009(10) 0.001(9)
C8F 0.063(7) 0.099(9) 0.082(9) 0.009(8) -0.019(6) 0.002(7)
F19A 0.23(5) 0.079(12) 0.19(2) 0.026(12) 0.04(2) 0.04(2)
F20A 0.17(3) 0.13(2) 0.18(2) 0.085(15) -0.072(16) 0.032(16)
F21A 0.075(12) 0.14(2) 0.37(6) 0.18(4) -0.03(2) -0.029(12)
F19B 0.05(2) 0.09(3) 0.71(16) 0.12(7) -0.07(4) 0.029(16)
F20B 0.12(7) 0.17(4) 0.23(5) 0.11(3) -0.03(4) 0.01(3)
F21B 0.17(5) 0.048(15) 0.22(5) 0.05(2) -0.03(4) 0.01(2)
F22A 0.096(14) 0.20(3) 0.17(2) -0.12(2) 0.015(17) -0.024(14)
F23A 0.17(3) 0.131(15) 0.28(4) 0.02(3) -0.18(3) -0.01(2)
F24A 0.083(14) 0.098(15) 0.135(14) -0.010(11) 0.011(12) -0.031(11)
F23B 0.07(2) 0.22(5) 0.18(4) -0.12(4) 0.05(2) -0.07(3)
F22B 0.12(4) 0.25(5) 0.067(16) -0.06(2) 0.00(2) -0.06(4)
F24B 0.18(6) 0.11(2) 0.24(6) -0.05(4) -0.18(5) 0.01(3)
F1 0.100(5) 0.078(4) 0.097(5) 0.019(4) 0.012(4) 0.041(4)
F2 0.120(5) 0.090(5) 0.103(5) 0.038(4) -0.066(5) -0.032(4)
F3 0.084(4) 0.073(4) 0.090(4) 0.029(3) 0.005(4) 0.007(3)
F4 0.227(12) 0.216(11) 0.076(5) -0.038(6) 0.083(7) -0.070(9)
F5 0.162(8) 0.210(11) 0.078(5) -0.057(6) -0.016(6) 0.012(8)
F6 0.353(18) 0.283(15) 0.065(5) 0.000(7) 0.031(8) 0.262(15)
F7 0.159(7) 0.138(7) 0.134(7) 0.026(5) -0.074(6) -0.096(6)
F8 0.162(8) 0.136(7) 0.127(7) -0.003(6) -0.071(6) 0.046(6)
F9 0.099(5) 0.260(11) 0.069(5) -0.031(6) -0.030(4) -0.030(6)
F10 0.210(10) 0.160(8) 0.121(6) 0.022(6) 0.033(7) -0.127(8)
F11 0.145(8) 0.216(12) 0.166(9) 0.131(9) 0.008(7) -0.019(8)
F12 0.353(18) 0.099(7) 0.178(11) 0.038(7) 0.193(13) 0.023(9)
F13 0.243(11) 0.056(4) 0.111(6) -0.016(4) 0.045(7) 0.018(5)
F14 0.165(8) 0.136(7) 0.148(8) -0.088(6) -0.051(7) 0.010(6)
F15 0.163(8) 0.152(8) 0.197(10) -0.114(8) 0.119(8) -0.048(6)
F16 0.116(7) 0.161(8) 0.275(14) 0.107(9) -0.098(8) -0.099(6)
F17 0.232(11) 0.125(7) 0.114(6) -0.007(5) 0.102(7) -0.086(7)
F18 0.132(6) 0.075(4) 0.144(7) 0.025(4) 0.052(5) -0.018(5)

loop_
_atom_type_symbol
_atom_type_description
_atom_type_scat_dispersion_real
_atom_type_scat_dispersion_imag
_atom_type_scat_source
C C 0.0033 0.0016 'International Tables Vol C Tables 4.2.6.8 and 6.1.1.4'
H H 0.0000 0.0000 'International Tables Vol C Tables 4.2.6.8 and 6.1.1.4'
B B 0.0013 0.0007 'International Tables Vol C Tables 4.2.6.8 and 6.1.1.4'
N N 0.0061 0.0033 'International Tables Vol C Tables 4.2.6.8 and 6.1.1.4'
F F 0.0171 0.0103 'International Tables Vol C Tables 4.2.6.8 and 6.1.1.4'
P P 0.1023 0.0942 'International Tables Vol C Tables 4.2.6.8 and 6.1.1.4'
Pt Pt -1.7033 8.3905 'International Tables Vol C Tables 4.2.6.8 and 6.1.1.4'

loop_
_geom_angle_atom_site_label_1
_geom_angle_atom_site_label_2
_geom_angle_atom_site_label_3
_geom_angle
_geom_angle_site_symmetry_1
_geom_angle_site_symmetry_3
_geom_angle_publ_flag
C1L Pt1 N1 93.7(4) . . ?
C1L Pt1 N2 169.6(4) . . ?
N1 Pt1 N2 76.0(3) . . ?
C1L Pt1 P1 87.6(3) . . ?
N1 Pt1 P1 159.5(2) . . ?
N2 Pt1 P1 102.6(2) . . ?
C111 P1 C121 104.9(4) . . ?
C111 P1 C131 109.3(4) . . ?
C121 P1 C131 101.2(4) . . ?
C111 P1 Pt1 109.7(2) . . ?
C121 P1 Pt1 119.6(3) . . ?
C131 P1 Pt1 111.5(3) . . ?
C9 N2 C10 119.8(8) . . ?
C9 N2 Pt1 134.9(7) . . ?
C10 N2 Pt1 104.8(7) . . ?
C2 N1 C10' 118.2(9) . . ?
C2 N1 Pt1 132.8(6) . . ?
C10' N1 Pt1 105.9(6) . . ?
N2 C9 C8 120.3(10) . . ?
N2 C9 CMEB 119.5(8) . . ?
C8 C9 CMEB 120.0(9) . . ?
C7 C8 C9 118.9(10) . . ?
C6' C7 C8 120.9(10) . . ?
C7 C6' C10 118.1(12) . . ?
C7 C6' C6 126.8(11) . . ?
C10 C6' C6 115.0(11) . . ?
C5 C6 C6' 123.0(12) . . ?
C6 C5 C4' 119.9(13) . . ?
C10' C4' C5 120.1(12) . . ?
C10' C4' C4 116.7(11) . . ?
C5 C4' C4 123.2(11) . . ?
C3 C4 C4' 120.2(10) . . ?
C4 C3 C2 121.2(11) . . ?
N1 C2 C3 120.1(10) . . ?
N1 C2 CMEA 119.9(9) . . ?
C3 C2 CMEA 120.0(10) . . ?
N2 C10 C10' 118.3(11) . . ?
N2 C10 C6' 120.3(11) . . ?
C10' C10 C6' 121.1(13) . . ?
N1 C10' C4' 122.8(11) . . ?
N1 C10' C10 116.7(11) . . ?
C4' C10' C10 120.1(12) . . ?
C112 C111 C116 108.7(6) . . ?
C112 C111 P1 118.8(5) . . ?
C116 C111 P1 112.4(5) . . ?
C113 C112 C111 110.5(7) . . ?
C112 C113 C114 112.1(8) . . ?
C115 C114 C113 110.7(8) . . ?
C116 C115 C114 112.1(7) . . ?
C115 C116 C111 112.5(7) . . ?
C122 C121 C126 109.7(7) . . ?
C122 C121 P1 114.7(6) . . ?
C126 C121 P1 111.9(5) . . ?
C121 C122 C123 110.7(7) . . ?
C124 C123 C122 112.0(8) . . ?
C125 C124 C123 110.1(8) . . ?
C124 C125 C126 111.8(8) . . ?
C125 C126 C121 108.5(7) . . ?
C132 C131 C136 107.9(7) . . ?
C132 C131 P1 116.6(6) . . ?
C136 C131 P1 115.1(6) . . ?
C133 C132 C131 112.3(7) . . ?
C132 C133 C134 108.9(8) . . ?
C135 C134 C133 112.4(9) . . ?
C134 C135 C136 108.9(8) . . ?
C131 C136 C135 108.7(8) . . ?
C19B B1 C1B 112.4(7) . . ?
C19B B1 C13B 104.5(6) . . ?
C1B B1 C13B 112.9(7) . . ?
C19B B1 C7B 114.6(7) . . ?
C1B B1 C7B 102.4(6) . . ?
C13B B1 C7B 110.3(6) . . ?
C2B C1B C6B 115.1(7) . . ?
C2B C1B B1 124.2(8) . . ?
C6B C1B B1 120.7(7) . . ?
C1B C2B C3B 124.2(8) . . ?
C2B C3B C4B 119.6(9) . . ?
C2B C3B C1F 119.1(9) . . ?
C4B C3B C1F 121.1(8) . . ?
C5B C4B C3B 119.0(8) . . ?
C4B C5B C6B 119.6(9) . . ?
C4B C5B C2F 119.7(9) . . ?
C6B C5B C2F 120.7(10) . . ?
C1B C6B C5B 122.4(8) . . ?
C12B C7B C8B 115.4(7) . . ?
C12B C7B B1 124.2(7) . . ?
C8B C7B B1 120.2(7) . . ?
C7B C8B C9B 123.1(8) . . ?
C10B C9B C8B 119.7(9) . . ?
C10B C9B C3F 121.5(9) . . ?
C8B C9B C3F 118.7(9) . . ?
C9B C10B C11B 119.1(8) . . ?
C10B C11B C12B 120.9(11) . . ?
C10B C11B C4F 121.4(8) . . ?
C12B C11B C4F 117.6(12) . . ?
C11B C12B C7B 121.5(11) . . ?
C14B C13B C18B 115.2(7) . . ?
C14B C13B B1 122.5(7) . . ?
C18B C13B B1 122.1(7) . . ?
C15B C14B C13B 122.9(7) . . ?
C16B C15B C14B 120.5(8) . . ?
C16B C15B C5F 120.1(8) . . ?
C14B C15B C5F 119.3(8) . . ?
C17B C16B C15B 118.4(8) . . ?
C16B C17B C18B 121.0(7) . . ?
C16B C17B C6F 120.9(8) . . ?
C18B C17B C6F 118.1(8) . . ?
C13B C18B C17B 122.0(7) . . ?
C24B C19B C20B 113.5(8) . . ?
C24B C19B B1 122.9(7) . . ?
C20B C19B B1 123.4(7) . . ?
C21B C20B C19B 123.0(8) . . ?
C20B C21B C22B 121.7(8) . . ?
C20B C21B C7F 120.0(11) . . ?
C22B C21B C7F 118.1(10) . . ?
C21B C22B C23B 115.6(8) . . ?
C24B C23B C22B 121.4(9) . . ?
C24B C23B C8F 121.0(9) . . ?
C22B C23B C8F 117.6(8) . . ?
C23B C24B C19B 124.7(8) . . ?
F3 C1F F1 105.9(8) . . ?
F3 C1F F2 107.1(10) . . ?
F1 C1F F2 106.0(8) . . ?
F3 C1F C3B 115.4(8) . . ?
F1 C1F C3B 111.6(9) . . ?
F2 C1F C3B 110.4(8) . . ?
F6 C2F F5 109.1(14) . . ?
F6 C2F F4 104.8(14) . . ?
F5 C2F F4 98.8(11) . . ?
F6 C2F C5B 116.6(10) . . ?
F5 C2F C5B 113.6(11) . . ?
F4 C2F C5B 112.2(12) . . ?
F9 C3F F7 105.6(11) . . ?
F9 C3F F8 101.3(10) . . ?
F7 C3F F8 103.7(9) . . ?
F9 C3F C9B 116.7(8) . . ?
F7 C3F C9B 115.4(10) . . ?
F8 C3F C9B 112.4(10) . . ?
F12 C4F F10 105.4(10) . . ?
F12 C4F F11 103.0(11) . . ?
F10 C4F F11 100.7(9) . . ?
F12 C4F C11B 115.0(10) . . ?
F10 C4F C11B 114.3(10) . . ?
F11 C4F C11B 116.6(10) . . ?
F15 C5F F14 105.7(11) . . ?
F15 C5F F13 108.6(11) . . ?
F14 C5F F13 104.2(11) . . ?
F15 C5F C15B 113.3(9) . . ?
F14 C5F C15B 112.2(10) . . ?
F13 C5F C15B 112.2(9) . . ?
F16 C6F F18 104.2(11) . . ?
F16 C6F F17 109.5(10) . . ?
F18 C6F F17 102.3(10) . . ?
F16 C6F C17B 113.9(10) . . ?
F18 C6F C17B 114.0(8) . . ?
F17 C6F C17B 112.2(10) . . ?
F19B C7F F21A 129(3) . . ?
F19B C7F F19A 64(4) . . ?
F21A C7F F19A 108(2) . . ?
F19B C7F F21B 104(3) . . ?
F21A C7F F21B 60(2) . . ?
F19A C7F F21B 49(3) . . ?
F19B C7F F20A 44(4) . . ?
F21A C7F F20A 108(2) . . ?
F19A C7F F20A 107.5(16) . . ?
F21B C7F F20A 133(2) . . ?
F19B C7F F20B 105(3) . . ?
F21A C7F F20B 45(2) . . ?
F19A C7F F20B 137(3) . . ?
F21B C7F F20B 101(2) . . ?
F20A C7F F20B 68(3) . . ?
F19B C7F C21B 118(3) . . ?
F21A C7F C21B 112.3(15) . . ?
F19A C7F C21B 109.1(15) . . ?
F21B C7F C21B 114.8(19) . . ?
F20A C7F C21B 112(2) . . ?
F20B C7F C21B 112(3) . . ?
F24B C8F F23A 125(2) . . ?
F24B C8F F24A 58(4) . . ?
F23A C8F F24A 106.2(15) . . ?
F24B C8F F22A 44(4) . . ?
F23A C8F F22A 104.8(15) . . ?
F24A C8F F22A 99.8(15) . . ?
F24B C8F F23B 108(2) . . ?
F23A C8F F23B 57.3(17) . . ?
F24A C8F F23B 56(3) . . ?
F22A C8F F23B 134(2) . . ?
F24B C8F F22B 107(2) . . ?
F23A C8F F22B 43.3(17) . . ?
F24A C8F F22B 134(2) . . ?
F22A C8F F22B 68.3(18) . . ?
F23B C8F F22B 99.6(19) . . ?
F24B C8F C23B 115.3(18) . . ?
F23A C8F C23B 119.2(16) . . ?
F24A C8F C23B 111.8(12) . . ?
F22A C8F C23B 113.0(14) . . ?
F23B C8F C23B 112.4(19) . . ?
F22B C8F C23B 114(2) . . ?

loop_
_geom_bond_atom_site_label_1
_geom_bond_atom_site_label_2
_geom_bond_distance
_geom_bond_site_symmetry_2
_geom_bond_publ_flag
Pt1 C1L 2.007(11) . ?
Pt1 N1 2.160(8) . ?
Pt1 N2 2.205(7) . ?
Pt1 P1 2.247(2) . ?
P1 C111 1.841(8) . ?
P1 C121 1.854(8) . ?
P1 C131 1.858(8) . ?
N2 C9 1.311(11) . ?
N2 C10 1.382(14) . ?
N1 C2 1.355(12) . ?
N1 C10' 1.382(13) . ?
C9 C8 1.407(13) . ?
C9 CMEB 1.513(14) . ?
C8 C7 1.378(16) . ?
C7 C6' 1.347(16) . ?
C6' C10 1.403(15) . ?
C6' C6 1.490(17) . ?
C6 C5 1.325(15) . ?
C5 C4' 1.405(16) . ?
C4' C10' 1.398(15) . ?
C4' C4 1.420(17) . ?
C4 C3 1.338(16) . ?
C3 C2 1.410(15) . ?
C2 CMEA 1.460(14) . ?
C10 C10' 1.411(12) . ?
C111 C112 1.549(11) . ?
C111 C116 1.552(10) . ?
C112 C113 1.512(13) . ?
C113 C114 1.519(14) . ?
C114 C115 1.525(13) . ?
C115 C116 1.500(12) . ?
C121 C122 1.504(12) . ?
C121 C126 1.555(11) . ?
C122 C123 1.542(12) . ?
C123 C124 1.508(13) . ?
C124 C125 1.483(14) . ?
C125 C126 1.541(12) . ?
C131 C132 1.512(10) . ?
C131 C136 1.535(12) . ?
C132 C133 1.512(12) . ?
C133 C134 1.532(16) . ?
C134 C135 1.513(16) . ?
C135 C136 1.554(13) . ?
B1 C19B 1.600(14) . ?
B1 C1B 1.639(12) . ?
B1 C13B 1.642(11) . ?
B1 C7B 1.653(12) . ?
C1B C2B 1.373(11) . ?
C1B C6B 1.387(10) . ?
C2B C3B 1.384(11) . ?
C3B C4B 1.364(15) . ?
C3B C1F 1.492(13) . ?
C4B C5B 1.389(13) . ?
C5B C6B 1.400(13) . ?
C5B C2F 1.496(13) . ?
C7B C12B 1.403(13) . ?
C7B C8B 1.392(11) . ?
C8B C9B 1.408(11) . ?
C9B C10B 1.356(14) . ?
C9B C3F 1.462(14) . ?
C10B C11B 1.388(17) . ?
C11B C12B 1.395(10) . ?
C11B C4F 1.472(16) . ?
C13B C14B 1.394(11) . ?
C13B C18B 1.404(10) . ?
C14B C15B 1.385(11) . ?
C15B C16B 1.384(12) . ?
C15B C5F 1.510(13) . ?
C16B C17B 1.367(12) . ?
C17B C18B 1.396(11) . ?
C17B C6F 1.505(13) . ?
C19B C24B 1.403(11) . ?
C19B C20B 1.412(11) . ?
C20B C21B 1.383(12) . ?
C21B C22B 1.400(14) . ?
C21B C7F 1.488(17) . ?
C22B C23B 1.416(14) . ?
C23B C24B 1.353(11) . ?
C23B C8F 1.475(15) . ?
C1F F3 1.271(12) . ?
C1F F1 1.341(11) . ?
C1F F2 1.339(12) . ?
C2F F6 1.239(14) . ?
C2F F5 1.280(14) . ?
C2F F4 1.338(17) . ?
C3F F9 1.300(12) . ?
C3F F7 1.294(11) . ?
C3F F8 1.306(13) . ?
C4F F12 1.266(11) . ?
C4F F10 1.298(10) . ?
C4F F11 1.296(11) . ?
C5F F15 1.273(12) . ?
C5F F14 1.286(14) . ?
C5F F13 1.304(13) . ?
C6F F16 1.253(13) . ?
C6F F18 1.303(12) . ?
C6F F17 1.341(13) . ?
C7F F19B 1.22(4) . ?
C7F F21A 1.31(3) . ?
C7F F19A 1.34(3) . ?
C7F F21B 1.28(5) . ?
C7F F20A 1.32(3) . ?
C7F F20B 1.26(6) . ?
C8F F24B 1.17(4) . ?
C8F F23A 1.24(2) . ?
C8F F24A 1.33(2) . ?
C8F F22A 1.35(3) . ?
C8F F23B 1.28(3) . ?
C8F F22B 1.30(4) . ?

loop_
_geom_torsion_atom_site_label_1
_geom_torsion_atom_site_label_2
_geom_torsion_atom_site_label_3
_geom_torsion_atom_site_label_4
_geom_torsion
_geom_torsion_site_symmetry_1
_geom_torsion_site_symmetry_2
_geom_torsion_site_symmetry_3
_geom_torsion_site_symmetry_4
_geom_torsion_publ_flag
C1L Pt1 P1 C111 -167.2(4) . . . . ?
N1 Pt1 P1 C111 -73.0(7) . . . . ?
N2 Pt1 P1 C111 10.8(4) . . . . ?
C1L Pt1 P1 C121 71.6(4) . . . . ?
N1 Pt1 P1 C121 165.8(7) . . . . ?
N2 Pt1 P1 C121 -110.4(4) . . . . ?
C1L Pt1 P1 C131 -46.0(4) . . . . ?
N1 Pt1 P1 C131 48.2(7) . . . . ?
N2 Pt1 P1 C131 132.0(3) . . . . ?
C1L Pt1 N2 C9 -145(2) . . . . ?
N1 Pt1 N2 C9 -154.7(9) . . . . ?
P1 Pt1 N2 C9 46.3(9) . . . . ?
C1L Pt1 N2 C10 43(2) . . . . ?
N1 Pt1 N2 C10 33.4(6) . . . . ?
P1 Pt1 N2 C10 -125.6(6) . . . . ?
C1L Pt1 N1 C2 -12.6(9) . . . . ?
N2 Pt1 N1 C2 165.6(10) . . . . ?
P1 Pt1 N1 C2 -105.7(9) . . . . ?
C1L Pt1 N1 C10' 146.1(7) . . . . ?
N2 Pt1 N1 C10' -35.7(6) . . . . ?
P1 Pt1 N1 C10' 53.0(10) . . . . ?
C10 N2 C9 C8 11.1(13) . . . . ?
Pt1 N2 C9 C8 -159.8(7) . . . . ?
C10 N2 C9 CMEB -164.0(9) . . . . ?
Pt1 N2 C9 CMEB 25.0(13) . . . . ?
N2 C9 C8 C7 0.7(14) . . . . ?
CMEB C9 C8 C7 175.8(9) . . . . ?
C9 C8 C7 C6' -9.7(16) . . . . ?
C8 C7 C6' C10 6.5(16) . . . . ?
C8 C7 C6' C6 -169.5(10) . . . . ?
C7 C6' C6 C5 170.0(13) . . . . ?
C10 C6' C6 C5 -6.0(17) . . . . ?
C6' C6 C5 C4' -2(2) . . . . ?
C6 C5 C4' C10' 8.4(19) . . . . ?
C6 C5 C4' C4 -168.7(13) . . . . ?
C10' C4' C4 C3 -3.8(18) . . . . ?
C5 C4' C4 C3 173.5(12) . . . . ?
C4' C4 C3 C2 1(2) . . . . ?
C10' N1 C2 C3 -10.4(14) . . . . ?
Pt1 N1 C2 C3 146.3(8) . . . . ?
C10' N1 C2 CMEA 168.8(9) . . . . ?
Pt1 N1 C2 CMEA -34.5(14) . . . . ?
C4 C3 C2 N1 6.0(17) . . . . ?
C4 C3 C2 CMEA -173.2(12) . . . . ?
C9 N2 C10 C10' 159.4(9) . . . . ?
Pt1 N2 C10 C10' -27.2(11) . . . . ?
C9 N2 C10 C6' -14.3(14) . . . . ?
Pt1 N2 C10 C6' 159.0(8) . . . . ?
C7 C6' C10 N2 5.4(15) . . . . ?
C6 C6' C10 N2 -178.2(9) . . . . ?
C7 C6' C10 C10' -168.2(10) . . . . ?
C6 C6' C10 C10' 8.2(15) . . . . ?
C2 N1 C10' C4' 8.0(14) . . . . ?
Pt1 N1 C10' C4' -154.4(8) . . . . ?
C2 N1 C10' C10 -164.3(9) . . . . ?
Pt1 N1 C10' C10 33.3(10) . . . . ?
C5 C4' C10' N1 -178.2(10) . . . . ?
C4 C4' C10' N1 -0.9(16) . . . . ?
C5 C4' C10' C10 -6.2(16) . . . . ?
C4 C4' C10' C10 171.1(11) . . . . ?
N2 C10 C10' N1 -3.7(15) . . . . ?
C6' C10 C10' N1 170.0(8) . . . . ?
N2 C10 C10' C4' -176.2(9) . . . . ?
C6' C10 C10' C4' -2.5(16) . . . . ?
C121 P1 C111 C112 -37.0(7) . . . . ?
C131 P1 C111 C112 70.8(7) . . . . ?
Pt1 P1 C111 C112 -166.6(6) . . . . ?
C121 P1 C111 C116 -165.4(6) . . . . ?
C131 P1 C111 C116 -57.6(6) . . . . ?
Pt1 P1 C111 C116 64.9(6) . . . . ?
C116 C111 C112 C113 -56.5(10) . . . . ?
P1 C111 C112 C113 173.4(7) . . . . ?
C111 C112 C113 C114 58.3(11) . . . . ?
C112 C113 C114 C115 -55.8(12) . . . . ?
C113 C114 C115 C116 53.7(12) . . . . ?
C114 C115 C116 C111 -54.9(11) . . . . ?
C112 C111 C116 C115 55.5(10) . . . . ?
P1 C111 C116 C115 -170.9(6) . . . . ?
C111 P1 C121 C122 170.5(6) . . . . ?
C131 P1 C121 C122 56.8(7) . . . . ?
Pt1 P1 C121 C122 -65.9(7) . . . . ?
C111 P1 C121 C126 -63.7(7) . . . . ?
C131 P1 C121 C126 -177.4(6) . . . . ?
Pt1 P1 C121 C126 59.9(7) . . . . ?
C126 C121 C122 C123 56.9(10) . . . . ?
P1 C121 C122 C123 -176.2(6) . . . . ?
C121 C122 C123 C124 -55.9(11) . . . . ?
C122 C123 C124 C125 55.6(12) . . . . ?
C123 C124 C125 C126 -58.2(12) . . . . ?
C124 C125 C126 C121 59.6(11) . . . . ?
C122 C121 C126 C125 -58.2(10) . . . . ?
P1 C121 C126 C125 173.3(7) . . . . ?
C111 P1 C131 C132 78.2(7) . . . . ?
C121 P1 C131 C132 -171.5(6) . . . . ?
Pt1 P1 C131 C132 -43.3(7) . . . . ?
C111 P1 C131 C136 -49.7(7) . . . . ?
C121 P1 C131 C136 60.6(7) . . . . ?
Pt1 P1 C131 C136 -171.2(6) . . . . ?
C136 C131 C132 C133 -61.7(9) . . . . ?
P1 C131 C132 C133 167.0(6) . . . . ?
C131 C132 C133 C134 57.3(11) . . . . ?
C132 C133 C134 C135 -55.3(12) . . . . ?
C133 C134 C135 C136 57.5(12) . . . . ?
C132 C131 C136 C135 61.7(9) . . . . ?
P1 C131 C136 C135 -166.2(6) . . . . ?
C134 C135 C136 C131 -60.2(11) . . . . ?
C19B B1 C1B C2B -145.6(8) . . . . ?
C13B B1 C1B C2B -27.7(10) . . . . ?
C7B B1 C1B C2B 90.8(9) . . . . ?
C19B B1 C1B C6B 38.1(11) . . . . ?
C13B B1 C1B C6B 156.0(9) . . . . ?
C7B B1 C1B C6B -85.5(10) . . . . ?
C6B C1B C2B C3B 2.6(13) . . . . ?
B1 C1B C2B C3B -173.8(7) . . . . ?
C1B C2B C3B C4B -2.7(13) . . . . ?
C1B C2B C3B C1F -177.4(8) . . . . ?
C2B C3B C4B C5B 1.1(12) . . . . ?
C1F C3B C4B C5B 175.7(9) . . . . ?
C3B C4B C5B C6B 0.3(13) . . . . ?
C3B C4B C5B C2F -179.3(11) . . . . ?
C2B C1B C6B C5B -1.1(15) . . . . ?
B1 C1B C6B C5B 175.5(8) . . . . ?
C4B C5B C6B C1B -0.2(15) . . . . ?
C2F C5B C6B C1B 179.3(11) . . . . ?
C19B B1 C7B C12B -30.0(10) . . . . ?
C1B B1 C7B C12B 92.0(8) . . . . ?
C13B B1 C7B C12B -147.6(7) . . . . ?
C19B B1 C7B C8B 155.2(7) . . . . ?
C1B B1 C7B C8B -82.8(8) . . . . ?
C13B B1 C7B C8B 37.6(9) . . . . ?
C12B C7B C8B C9B 0.2(11) . . . . ?
B1 C7B C8B C9B 175.5(7) . . . . ?
C7B C8B C9B C10B 2.4(13) . . . . ?
C7B C8B C9B C3F 178.5(9) . . . . ?
C8B C9B C10B C11B -4.1(14) . . . . ?
C3F C9B C10B C11B 179.8(9) . . . . ?
C9B C10B C11B C12B 3.4(14) . . . . ?
C9B C10B C11B C4F -177.8(9) . . . . ?
C10B C11B C12B C7B -0.8(12) . . . . ?
C4F C11B C12B C7B -179.7(8) . . . . ?
C8B C7B C12B C11B -1.0(10) . . . . ?
B1 C7B C12B C11B -176.1(7) . . . . ?
C19B B1 C13B C14B -91.0(8) . . . . ?
C1B B1 C13B C14B 146.6(7) . . . . ?
C7B B1 C13B C14B 32.7(10) . . . . ?
C19B B1 C13B C18B 83.1(8) . . . . ?
C1B B1 C13B C18B -39.3(10) . . . . ?
C7B B1 C13B C18B -153.2(7) . . . . ?
C18B C13B C14B C15B 2.2(11) . . . . ?
B1 C13B C14B C15B 176.7(7) . . . . ?
C13B C14B C15B C16B -0.5(12) . . . . ?
C13B C14B C15B C5F 176.1(9) . . . . ?
C14B C15B C16B C17B -2.3(12) . . . . ?
C5F C15B C16B C17B -179.0(9) . . . . ?
C15B C16B C17B C18B 3.4(12) . . . . ?
C15B C16B C17B C6F -177.7(8) . . . . ?
C14B C13B C18B C17B -1.2(11) . . . . ?
B1 C13B C18B C17B -175.6(7) . . . . ?
C16B C17B C18B C13B -1.7(12) . . . . ?
C6F C17B C18B C13B 179.4(8) . . . . ?
C1B B1 C19B C24B 38.4(11) . . . . ?
C13B B1 C19B C24B -84.3(10) . . . . ?
C7B B1 C19B C24B 154.8(8) . . . . ?
C1B B1 C19B C20B -147.4(9) . . . . ?
C13B B1 C19B C20B 89.8(10) . . . . ?
C7B B1 C19B C20B -31.0(12) . . . . ?
C24B C19B C20B C21B -0.7(13) . . . . ?
B1 C19B C20B C21B -175.3(8) . . . . ?
C19B C20B C21B C22B -1.0(14) . . . . ?
C19B C20B C21B C7F -176.4(12) . . . . ?
C20B C21B C22B C23B 3.3(14) . . . . ?
C7F C21B C22B C23B 178.7(11) . . . . ?
C21B C22B C23B C24B -4.0(13) . . . . ?
C21B C22B C23B C8F 178.7(10) . . . . ?
C22B C23B C24B C19B 2.5(14) . . . . ?
C8F C23B C24B C19B 179.7(10) . . . . ?
C20B C19B C24B C23B -0.1(13) . . . . ?
B1 C19B C24B C23B 174.6(8) . . . . ?
C2B C3B C1F F3 53.1(12) . . . . ?
C4B C3B C1F F3 -121.5(10) . . . . ?
C2B C3B C1F F1 174.1(8) . . . . ?
C4B C3B C1F F1 -0.5(13) . . . . ?
C2B C3B C1F F2 -68.4(11) . . . . ?
C4B C3B C1F F2 117.1(10) . . . . ?
C4B C5B C2F F6 -9(2) . . . . ?
C6B C5B C2F F6 171.2(15) . . . . ?
C4B C5B C2F F5 119.0(13) . . . . ?
C6B C5B C2F F5 -60.5(17) . . . . ?
C4B C5B C2F F4 -130.1(11) . . . . ?
C6B C5B C2F F4 50.4(16) . . . . ?
C10B C9B C3F F9 137.1(11) . . . . ?
C8B C9B C3F F9 -39.0(15) . . . . ?
C10B C9B C3F F7 12.1(16) . . . . ?
C8B C9B C3F F7 -164.0(10) . . . . ?
C10B C9B C3F F8 -106.5(11) . . . . ?
C8B C9B C3F F8 77.4(12) . . . . ?
C10B C11B C4F F12 103.8(13) . . . . ?
C12B C11B C4F F12 -77.3(13) . . . . ?
C10B C11B C4F F10 -18.4(15) . . . . ?
C12B C11B C4F F10 160.5(9) . . . . ?
C10B C11B C4F F11 -135.4(10) . . . . ?
C12B C11B C4F F11 43.4(14) . . . . ?
C16B C15B C5F F15 -25.2(16) . . . . ?
C14B C15B C5F F15 158.2(11) . . . . ?
C16B C15B C5F F14 94.5(12) . . . . ?
C14B C15B C5F F14 -82.2(13) . . . . ?
C16B C15B C5F F13 -148.6(10) . . . . ?
C14B C15B C5F F13 34.8(14) . . . . ?
C16B C17B C6F F16 107.5(13) . . . . ?
C18B C17B C6F F16 -73.6(13) . . . . ?
C16B C17B C6F F18 -133.2(10) . . . . ?
C18B C17B C6F F18 45.8(13) . . . . ?
C16B C17B C6F F17 -17.6(14) . . . . ?
C18B C17B C6F F17 161.4(9) . . . . ?
C20B C21B C7F F19B -142(6) . . . . ?
C22B C21B C7F F19B 42(6) . . . . ?
C20B C21B C7F F21A 47(4) . . . . ?
C22B C21B C7F F21A -128(4) . . . . ?
C20B C21B C7F F19A -72(2) . . . . ?
C22B C21B C7F F19A 113(2) . . . . ?
C20B C21B C7F F21B -19(5) . . . . ?
C22B C21B C7F F21B 165(4) . . . . ?
C20B C21B C7F F20A 169(2) . . . . ?
C22B C21B C7F F20A -6(2) . . . . ?
C20B C21B C7F F20B 96(5) . . . . ?
C22B C21B C7F F20B -80(5) . . . . ?
C24B C23B C8F F24B -12(6) . . . . ?
C22B C23B C8F F24B 165(6) . . . . ?
C24B C23B C8F F23A 176(3) . . . . ?
C22B C23B C8F F23A -6(3) . . . . ?
C24B C23B C8F F24A 52(2) . . . . ?
C22B C23B C8F F24A -131(2) . . . . ?
C24B C23B C8F F22A -60(3) . . . . ?
C22B C23B C8F F22A 117(3) . . . . ?
C24B C23B C8F F23B 112(4) . . . . ?
C22B C23B C8F F23B -70(4) . . . . ?
C24B C23B C8F F22B -135(3) . . . . ?
C22B C23B C8F F22B 42(3) . . . . ?
